data_7110901
loop_
_publ_author_name
'Clendenning, Scott B.'
'Hitchcock, Peter B.'
'Nixon, John F.'
'Nyul\'aszi, L\'aszl\'o'

_publ_section_title
;
 Remarkable carbene-induced transformation of
 2,4,6-tri-tert-butyl-1,3,5-triphosphabenzene, P3C3But3, to the
 1,2,4-triphosphole, P3C2But2CBut(carbene). Crystal and molecular
 structure of the planar triphosphole complex
 [Mo(CO)3(\h5-P3C2But2CBut(carbene))] [carbene = C(N(Me)C(Me)=C(Me)N(Me))]
;
_journal_issue 14
_journal_name_full 'Chemical Communications'
_journal_page_first 1305
_journal_paper_doi 10.1039/b001285h
_journal_year 2000
_chemical_compound_source 'synthesis as described'
_chemical_formula_moiety 'C25 H39 Mo1 N2 O3 P3'
_chemical_formula_structural 'C25 H39 N2 MO O3 P3'
_chemical_formula_sum 'C25 H39 Mo N2 O3 P3'
_chemical_formula_weight 604.43
_chemical_name_common '[Mo(CO)3{P3C2tBu2C(tBu)(C3N2Me4)}]'
_chemical_name_systematic
;
 ?
;
_space_group_IT_number 2
_symmetry_cell_setting triclinic
_symmetry_Int_Tables_number 2
_symmetry_space_group_name_Hall '-P 1'
_symmetry_space_group_name_H-M 'P -1'
_atom_sites_solution_hydrogens geom
_atom_sites_solution_primary direct
_atom_sites_solution_secondary difmap
_audit_conform_dict_location ftp://ftp.iucr.org/cifdics/cif_core_2.1beta5.dic
_audit_conform_dict_name cif_core.dic
_audit_conform_dict_version 2.1beta5
_audit_creation_date 2000-02-02T10:40:37-00:00
_audit_creation_method 'WinGX routine CIF_UPDATE'
_cell_angle_alpha 90.436(2)
_cell_angle_beta 96.562(2)
_cell_angle_gamma 114.401(2)
_cell_formula_units_Z 2
_cell_length_a 10.5667(3)
_cell_length_b 10.9262(3)
_cell_length_c 13.8900(4)
_cell_measurement_reflns_used 10211
_cell_measurement_temperature 173(2)
_cell_measurement_theta_max 25.028
_cell_measurement_theta_min 4.529
_cell_measurement_wavelength 0.71073
_cell_volume 1448.18(7)
_computing_cell_refinement 'HKL Scalepack (Otwinowski & Minor 1997)'
_computing_data_reduction 'HKL Denzo and Scalepack (Otwinowski & Minor 1997)'
_computing_molecular_graphics 'Ortep-3 for Windows (Farrugia, 1997)'
_computing_publication_material 'WinGX publication routines (Farrugia, 1999)'
_computing_structure_refinement 'SHELXL-97 (Sheldrick, 1997)'
_computing_structure_solution 'SHELXS_97 (Sheldrick, 1997)'
_diffrn_ambient_temperature 173(2)
_diffrn_measured_fraction_theta_full 0.982
_diffrn_measured_fraction_theta_max 0.982
_diffrn_measurement_device KappaCCD
_diffrn_measurement_method CCD
_diffrn_radiation_monochromator graphite
_diffrn_radiation_probe x-ray
_diffrn_radiation_type MoK\a
_diffrn_radiation_wavelength 0.71073
_diffrn_reflns_av_R_equivalents 0.0349
_diffrn_reflns_av_sigmaI/netI 0.0361
_diffrn_reflns_limit_h_max 12
_diffrn_reflns_limit_h_min -10
_diffrn_reflns_limit_k_max 12
_diffrn_reflns_limit_k_min -12
_diffrn_reflns_limit_l_max 16
_diffrn_reflns_limit_l_min -16
_diffrn_reflns_number 13414
_diffrn_reflns_theta_full 25.07
_diffrn_reflns_theta_max 25.07
_diffrn_reflns_theta_min 4.62
_exptl_absorpt_coefficient_mu 0.646
_exptl_absorpt_correction_T_max 0.876
_exptl_absorpt_correction_T_min 0.812
_exptl_absorpt_correction_type multi-scan
_exptl_absorpt_process_details
;
        [c.f. r.h. blessing, acta cryst. (1995), a51, 33-38]
;
_exptl_crystal_colour orange
_exptl_crystal_density_diffrn 1.386
_exptl_crystal_density_method 'not measured'
_exptl_crystal_description plate
_exptl_crystal_F_000 628
_exptl_crystal_size_max 0.4
_exptl_crystal_size_mid 0.3
_exptl_crystal_size_min 0.2
_refine_diff_density_max 0.307
_refine_diff_density_min -0.412
_refine_diff_density_rms 0.052
_refine_ls_extinction_method none
_refine_ls_goodness_of_fit_ref 1.026
_refine_ls_hydrogen_treatment mixed
_refine_ls_matrix_type full
_refine_ls_number_parameters 320
_refine_ls_number_reflns 5046
_refine_ls_number_restraints 0
_refine_ls_restrained_S_all 1.026
_refine_ls_R_factor_all 0.0275
_refine_ls_R_factor_gt 0.0242
_refine_ls_shift/su_max 0.001
_refine_ls_shift/su_mean 0
_refine_ls_structure_factor_coef Fsqd
_refine_ls_weighting_details 'calc w=1/[\s^2^(Fo^2^)+(0.0160P)^2^+0.9906P] where P=(Fo^2^+2Fc^2^)/3'
_refine_ls_weighting_scheme calc
_refine_ls_wR_factor_gt 0.0576
_refine_ls_wR_factor_ref 0.0592
_reflns_number_gt 4645
_reflns_number_total 5046
_reflns_threshold_expression >2sigma(I)
_cod_data_source_file b001285hsup1.cif
_cod_data_source_block feb400
_cod_original_sg_symbol_H-M P-1
_cod_database_code 7110901

loop_
_symmetry_equiv_pos_as_xyz
'x, y, z'
'-x, -y, -z'

loop_
_atom_site_label
_atom_site_type_symbol
_atom_site_fract_x
_atom_site_fract_y
_atom_site_fract_z
_atom_site_U_iso_or_equiv
_atom_site_adp_type
_atom_site_occupancy
_atom_site_symmetry_multiplicity
_atom_site_calc_flag
_atom_site_refinement_flags
_atom_site_disorder_assembly
_atom_site_disorder_group
Mo Mo 0.354221(16) 0.753252(16) 0.238125(11) 0.01859(7) Uani 1 1 d . . .
P1 P 0.48569(5) 0.65914(5) 0.13042(4) 0.02229(12) Uani 1 1 d . A 1
P2 P 0.60498(5) 0.78537(5) 0.25469(3) 0.01901(12) Uani 1 1 d . A 1
P3 P 0.37085(5) 0.55093(5) 0.32311(4) 0.02212(12) Uani 1 1 d . A 1
O1 O 0.43298(19) 1.06150(16) 0.26403(14) 0.0458(4) Uani 1 1 d . A 1
O2 O 0.13907(18) 0.72121(18) 0.38314(12) 0.0420(4) Uani 1 1 d . A 1
O3 O 0.14007(17) 0.7450(2) 0.06087(12) 0.0478(5) Uani 1 1 d . A 1
N1 N 0.84279(17) 1.14945(16) 0.33050(12) 0.0234(4) Uani 1 1 d . A 1
N2 N 0.72025(17) 1.11025(17) 0.18973(12) 0.0255(4) Uani 1 1 d . A 1
C1 C 0.4051(2) 0.9473(2) 0.25422(16) 0.0292(5) Uani 1 1 d . A 1
C2 C 0.2174(2) 0.7337(2) 0.32814(15) 0.0270(5) Uani 1 1 d . A 1
C3 C 0.2189(2) 0.7474(2) 0.12696(15) 0.0294(5) Uani 1 1 d . A 1
C4 C 0.3612(2) 0.53840(19) 0.19561(14) 0.0210(4) Uani 1 1 d . A 1
C5 C 0.5209(2) 0.70287(19) 0.35292(13) 0.0200(4) Uani 1 1 d . A 1
C6 C 0.2463(2) 0.4091(2) 0.14051(15) 0.0262(5) Uani 1 1 d . A 1
C7 C 0.2150(2) 0.4328(2) 0.03366(15) 0.0356(5) Uani 1 1 d . A 1
H7A H 0.1404 0.3505 0.0011 0.053 Uiso 1 1 calc R A 1
H7B H 0.2998 0.4566 0.0021 0.053 Uiso 1 1 calc R A 1
H7C H 0.1849 0.5064 0.0293 0.053 Uiso 1 1 calc R A 1
C8 C 0.3008(3) 0.2996(2) 0.14673(19) 0.0399(6) Uani 1 1 d . A 1
H8A H 0.2291 0.2157 0.1141 0.06 Uiso 1 1 calc R A 1
H8B H 0.3223 0.2849 0.215 0.06 Uiso 1 1 calc R A 1
H8C H 0.3859 0.3277 0.1151 0.06 Uiso 1 1 calc R A 1
C9 C 0.1094(2) 0.3629(2) 0.18507(18) 0.0388(6) Uani 1 1 d . A 1
H9A H 0.0767 0.4348 0.1831 0.058 Uiso 1 1 calc R A 1
H9B H 0.1252 0.3417 0.2526 0.058 Uiso 1 1 calc R A 1
H9C H 0.0384 0.2824 0.148 0.058 Uiso 1 1 calc R A 1
C10 C 0.5732(2) 0.7575(2) 0.45965(14) 0.0243(4) Uani 1 1 d . A 1
C11 C 0.4694(2) 0.6744(2) 0.52841(15) 0.0334(5) Uani 1 1 d . A 1
H11A H 0.5046 0.7131 0.5951 0.05 Uiso 1 1 calc R A 1
H11B H 0.4596 0.5812 0.5248 0.05 Uiso 1 1 calc R A 1
H11C H 0.378 0.676 0.5091 0.05 Uiso 1 1 calc R A 1
C12 C 0.7145(2) 0.7500(2) 0.48933(15) 0.0307(5) Uani 1 1 d . A 1
H12A H 0.7826 0.8051 0.4476 0.046 Uiso 1 1 calc R A 1
H12B H 0.7022 0.6563 0.4822 0.046 Uiso 1 1 calc R A 1
H12C H 0.7486 0.7838 0.5571 0.046 Uiso 1 1 calc R A 1
C13 C 0.5899(3) 0.9027(2) 0.47217(15) 0.0322(5) Uani 1 1 d . A 1
H13A H 0.6314 0.9382 0.5388 0.048 Uiso 1 1 calc R A 1
H13B H 0.4978 0.9051 0.4591 0.048 Uiso 1 1 calc R A 1
H13C H 0.6512 0.9579 0.4266 0.048 Uiso 1 1 calc R A 1
C14 C 0.76678(19) 0.91555(19) 0.25511(14) 0.0203(4) Uani 1 1 d . A 1
C15 C 0.8881(2) 0.8883(2) 0.21960(15) 0.0266(5) Uani 1 1 d . A 1
C16 C 1.0296(2) 0.9772(2) 0.27886(19) 0.0379(6) Uani 1 1 d . A 1
H16A H 1.1047 0.9622 0.2527 0.057 Uiso 1 1 calc R A 1
H16B H 1.0279 0.9539 0.3468 0.057 Uiso 1 1 calc R A 1
H16C H 1.0465 1.0721 0.2749 0.057 Uiso 1 1 calc R A 1
C17 C 0.8986(3) 0.9190(3) 0.11247(17) 0.0401(6) Uani 1 1 d . A 1
H17A H 0.9158 1.0133 0.1045 0.06 Uiso 1 1 calc R A 1
H17B H 0.8108 0.8604 0.0729 0.06 Uiso 1 1 calc R A 1
H17C H 0.9761 0.9027 0.0915 0.06 Uiso 1 1 calc R A 1
C18 C 0.8649(2) 0.7414(2) 0.23079(18) 0.0338(5) Uani 1 1 d . A 1
H18A H 0.9455 0.7286 0.2121 0.051 Uiso 1 1 calc R A 1
H18B H 0.7798 0.6821 0.1889 0.051 Uiso 1 1 calc R A 1
H18C H 0.8546 0.7195 0.2986 0.051 Uiso 1 1 calc R A 1
C19 C 0.77553(19) 1.0517(2) 0.25796(14) 0.0212(4) Uani 1 1 d . A 1
C20 C 0.8279(2) 1.2666(2) 0.30778(16) 0.0294(5) Uani 1 1 d . A 1
C21 C 0.7496(2) 1.2416(2) 0.22006(17) 0.0315(5) Uani 1 1 d . A 1
C22 C 0.9169(2) 1.1348(2) 0.42156(16) 0.0348(5) Uani 1 1 d . A 1
H22A H 0.9013 1.0403 0.4266 0.052 Uiso 1 1 calc R A 1
H22B H 0.8819 1.1632 0.476 0.052 Uiso 1 1 calc R A 1
H22C H 1.0174 1.1909 0.4234 0.052 Uiso 1 1 calc R A 1
C23 C 0.8948(3) 1.3920(2) 0.37291(19) 0.0435(6) Uani 1 1 d . A 1
H23A H 0.8733 1.4633 0.343 0.065 Uiso 1 1 calc R A 1
H23B H 0.9965 1.4205 0.3829 0.065 Uiso 1 1 calc R A 1
H23C H 0.8585 1.3744 0.4356 0.065 Uiso 1 1 calc R A 1
C24 C 0.6999(3) 1.3288(3) 0.1604(2) 0.0565(8) Uani 1 1 d . A 1
H24A H 0.7303 1.4165 0.1954 0.085 Uiso 1 1 calc R A 1
H24B H 0.5973 1.2863 0.1476 0.085 Uiso 1 1 calc R A 1
H24C H 0.7391 1.3414 0.0987 0.085 Uiso 1 1 calc R A 1
C25 C 0.6416(2) 1.0467(2) 0.09580(15) 0.0352(5) Uani 1 1 d . A 1
H25A H 0.6416 0.9576 0.0871 0.053 Uiso 1 1 calc R A 1
H25B H 0.6856 1.1027 0.0438 0.053 Uiso 1 1 calc R A 1
H25C H 0.545 1.0372 0.0935 0.053 Uiso 1 1 calc R A 1
M1 C 0.4687 0.6473 0.2514 0 Uiso 0 1 d P A 2

loop_
_atom_site_aniso_label
_atom_site_aniso_U_11
_atom_site_aniso_U_22
_atom_site_aniso_U_33
_atom_site_aniso_U_23
_atom_site_aniso_U_13
_atom_site_aniso_U_12
Mo 0.01647(10) 0.02002(10) 0.01839(10) 0.00138(7) 0.00187(7) 0.00679(7)
P1 0.0196(3) 0.0225(3) 0.0196(3) -0.0028(2) 0.0030(2) 0.0037(2)
P2 0.0166(2) 0.0193(3) 0.0187(2) -0.0013(2) 0.00126(19) 0.0054(2)
P3 0.0222(3) 0.0198(3) 0.0218(3) 0.0030(2) 0.0032(2) 0.0060(2)
O1 0.0500(11) 0.0230(9) 0.0680(12) 0.0052(8) 0.0163(9) 0.0165(8)
O2 0.0452(10) 0.0548(11) 0.0361(9) 0.0073(8) 0.0221(8) 0.0263(9)
O3 0.0353(9) 0.0798(14) 0.0317(9) 0.0036(9) -0.0075(8) 0.0303(9)
N1 0.0210(8) 0.0192(9) 0.0267(9) -0.0029(7) 0.0021(7) 0.0053(7)
N2 0.0230(9) 0.0235(9) 0.0271(9) 0.0061(7) 0.0016(7) 0.0071(7)
C1 0.0228(11) 0.0313(13) 0.0349(12) 0.0062(10) 0.0067(9) 0.0120(10)
C2 0.0301(12) 0.0255(11) 0.0273(11) 0.0019(9) 0.0027(9) 0.0139(9)
C3 0.0242(11) 0.0369(13) 0.0289(11) 0.0012(9) 0.0071(9) 0.0135(10)
C4 0.0199(10) 0.0173(10) 0.0241(10) -0.0008(8) 0.0020(8) 0.0063(8)
C5 0.0209(10) 0.0204(10) 0.0203(10) 0.0013(8) -0.0004(8) 0.0110(8)
C6 0.0227(11) 0.0195(10) 0.0291(11) -0.0046(8) 0.0028(8) 0.0016(9)
C7 0.0323(12) 0.0315(12) 0.0298(12) -0.0061(10) -0.0034(9) 0.0022(10)
C8 0.0429(14) 0.0241(12) 0.0484(14) -0.0077(10) -0.0003(11) 0.0114(11)
C9 0.0264(12) 0.0333(13) 0.0429(14) -0.0065(11) 0.0066(10) -0.0017(10)
C10 0.0252(11) 0.0272(11) 0.0190(10) -0.0007(8) -0.0006(8) 0.0105(9)
C11 0.0359(12) 0.0411(14) 0.0202(10) 0.0024(9) 0.0039(9) 0.0130(11)
C12 0.0290(12) 0.0352(12) 0.0266(11) 0.0029(9) -0.0044(9) 0.0140(10)
C13 0.0429(13) 0.0307(12) 0.0236(11) -0.0044(9) -0.0001(9) 0.0173(11)
C14 0.0163(9) 0.0200(10) 0.0223(10) -0.0002(8) 0.0019(7) 0.0053(8)
C15 0.0198(10) 0.0243(11) 0.0342(11) -0.0029(9) 0.0037(9) 0.0079(9)
C16 0.0183(11) 0.0324(13) 0.0607(16) -0.0064(11) 0.0040(10) 0.0087(10)
C17 0.0426(14) 0.0435(14) 0.0400(13) 0.0036(11) 0.0195(11) 0.0199(12)
C18 0.0251(12) 0.0267(12) 0.0528(15) -0.0011(10) 0.0076(10) 0.0133(10)
C19 0.0148(9) 0.0230(10) 0.0229(10) 0.0013(8) 0.0036(8) 0.0048(8)
C20 0.0268(11) 0.0187(11) 0.0405(13) 0.0016(9) 0.0124(10) 0.0054(9)
C21 0.0282(11) 0.0209(11) 0.0465(14) 0.0094(10) 0.0100(10) 0.0098(9)
C22 0.0328(12) 0.0348(13) 0.0299(12) -0.0091(10) -0.0075(9) 0.0103(10)
C23 0.0488(15) 0.0236(12) 0.0538(15) -0.0062(11) 0.0174(12) 0.0084(11)
C24 0.0669(19) 0.0391(15) 0.071(2) 0.0191(14) 0.0077(15) 0.0296(14)
C25 0.0319(12) 0.0378(13) 0.0259(11) 0.0087(10) -0.0034(9) 0.0063(10)

loop_
_atom_type_symbol
_atom_type_description
_atom_type_scat_dispersion_real
_atom_type_scat_dispersion_imag
_atom_type_scat_source
C C 0.0033 0.0016 'International Tables Vol C Tables 4.2.6.8 and 6.1.1.4'
H H 0 0 'International Tables Vol C Tables 4.2.6.8 and 6.1.1.4'
Mo Mo -1.6832 0.6857 'International Tables Vol C Tables 4.2.6.8 and 6.1.1.4'
N N 0.0061 0.0033 'International Tables Vol C Tables 4.2.6.8 and 6.1.1.4'
O O 0.0106 0.006 'International Tables Vol C Tables 4.2.6.8 and 6.1.1.4'
P P 0.1023 0.0942 'International Tables Vol C Tables 4.2.6.8 and 6.1.1.4'

loop_
_geom_angle_atom_site_label_1
_geom_angle_atom_site_label_2
_geom_angle_atom_site_label_3
_geom_angle
C3 Mo C1 87.42(9)
C3 Mo C2 91.01(9)
C1 Mo C2 85.51(9)
C3 Mo M1 127.28(6)
C1 Mo M1 131.93(6)
C2 Mo M1 120.60(6)
C3 Mo C4 96.45(8)
C1 Mo C4 161.63(8)
C2 Mo C4 112.28(8)
M1 Mo C4 35.02(4)
C3 Mo C5 163.64(8)
C1 Mo C5 107.38(8)
C2 Mo C5 96.94(8)
M1 Mo C5 36.79(4)
C4 Mo C5 67.31(6)
C3 Mo P2 133.37(6)
C1 Mo P2 93.07(6)
C2 Mo P2 135.56(6)
M1 Mo P2 39.432(12)
C4 Mo P2 71.22(5)
C5 Mo P2 41.38(5)
C3 Mo P3 126.95(7)
C1 Mo P3 143.88(6)
C2 Mo P3 83.37(6)
M1 Mo P3 38.105(12)
C4 Mo P3 41.01(5)
C5 Mo P3 40.81(5)
P2 Mo P3 72.001(17)
C3 Mo P1 92.15(6)
C1 Mo P1 121.32(6)
C2 Mo P1 153.09(6)
M1 Mo P1 40.762(12)
C4 Mo P1 40.82(5)
C5 Mo P1 74.37(5)
P2 Mo P1 48.832(16)
P3 Mo P1 73.438(17)
C4 P1 P2 95.20(6)
C4 P1 Mo 64.44(6)
P2 P1 Mo 62.852(19)
C14 P2 C5 129.43(9)
C14 P2 P1 124.44(7)
C5 P2 P1 104.64(7)
C14 P2 Mo 137.69(7)
C5 P2 Mo 68.28(6)
P1 P2 Mo 68.32(2)
C5 P3 C4 101.40(9)
C5 P3 Mo 66.55(6)
C4 P3 Mo 65.69(7)
C19 N1 C20 110.69(17)
C19 N1 C22 125.80(18)
C20 N1 C22 123.48(17)
C19 N2 C21 110.91(17)
C19 N2 C25 125.59(18)
C21 N2 C25 123.50(18)
O1 C1 Mo 178.86(19)
O2 C2 Mo 178.11(19)
O3 C3 Mo 179.3(2)
C6 C4 P3 117.65(14)
C6 C4 P1 119.38(14)
P3 C4 P1 122.73(11)
C6 C4 Mo 130.12(14)
P3 C4 Mo 73.30(7)
P1 C4 Mo 74.74(7)
C10 C5 P2 123.15(14)
C10 C5 P3 120.85(14)
P2 C5 P3 116.00(10)
C10 C5 Mo 127.01(13)
P2 C5 Mo 70.34(6)
P3 C5 Mo 72.64(6)
C8 C6 C9 109.79(19)
C8 C6 C7 109.13(18)
C9 C6 C7 107.77(18)
C8 C6 C4 107.65(17)
C9 C6 C4 111.29(16)
C7 C6 C4 111.19(17)
C13 C10 C12 110.15(17)
C13 C10 C11 107.07(17)
C12 C10 C11 108.58(17)
C13 C10 C5 110.76(17)
C12 C10 C5 108.62(16)
C11 C10 C5 111.64(16)
C19 C14 C15 119.50(16)
C19 C14 P2 117.83(14)
C15 C14 P2 119.68(14)
C18 C15 C17 108.61(18)
C18 C15 C16 107.31(19)
C17 C15 C16 108.06(19)
C18 C15 C14 111.22(17)
C17 C15 C14 110.46(18)
C16 C15 C14 111.06(16)
N2 C19 N1 104.75(17)
N2 C19 C14 128.19(17)
N1 C19 C14 127.06(18)
C21 C20 N1 106.87(18)
C21 C20 C23 130.8(2)
N1 C20 C23 122.3(2)
C20 C21 N2 106.76(19)
C20 C21 C24 130.7(2)
N2 C21 C24 122.5(2)

loop_
_geom_bond_atom_site_label_1
_geom_bond_atom_site_label_2
_geom_bond_distance
Mo C3 1.962(2)
Mo C1 1.964(2)
Mo C2 1.965(2)
Mo M1 1.98644(17)
Mo C4 2.4488(19)
Mo C5 2.4739(19)
Mo P2 2.5076(5)
Mo P3 2.5737(6)
Mo P1 2.6187(5)
P1 C4 1.774(2)
P1 P2 2.1214(7)
P2 C14 1.7130(19)
P2 C5 1.760(2)
P3 C5 1.7623(19)
P3 C4 1.763(2)
O1 C1 1.161(3)
O2 C2 1.158(3)
O3 C3 1.159(3)
N1 C19 1.361(2)
N1 C20 1.388(3)
N1 C22 1.456(3)
N2 C19 1.356(3)
N2 C21 1.388(3)
N2 C25 1.461(3)
C4 C6 1.552(3)
C5 C10 1.545(3)
C6 C8 1.526(3)
C6 C9 1.529(3)
C6 C7 1.531(3)
C10 C13 1.529(3)
C10 C12 1.538(3)
C10 C11 1.539(3)
C14 C19 1.452(3)
C14 C15 1.559(3)
C15 C18 1.533(3)
C15 C17 1.534(3)
C15 C16 1.538(3)
C20 C21 1.350(3)
C20 C23 1.493(3)
C21 C24 1.483(3)
